data_4334584
loop_
_publ_author_name
'Tao Yang'
'Aziz Daoud-Aladine'
'Michael F. Thomas'
'John B. Claridge'
'Matthew J. Rosseinsky'

_publ_section_title
;
 BaFe9LiO15: A New Layered Antiferromagnetic Ferrite
;
_journal_name_full 'Inorganic Chemistry'
_journal_page_first 4866
_journal_page_last 4872
_journal_paper_doi 10.1021/ic302433a
_journal_volume 52
_journal_year 2013
_chemical_formula_sum 'Ba Fe9 Li O15'
_chemical_name_mineral BaFe9LiO15
_space_group_IT_number 64
_symmetry_space_group_name_Hall '-C 2ac 2'
_symmetry_space_group_name_H-M 'C m c a'
_cell_angle_alpha 90
_cell_angle_beta 90
_cell_angle_gamma 90
_cell_formula_units_Z 4
_cell_length_a 11.513327(35)
_cell_length_b 10.221145(31)
_cell_length_c 9.425110(29)
_cell_volume 1109.141(6)
_cod_data_source_file ic302433a_si_002.cif
_cod_data_source_block BaFe9LiO15
_cod_original_cell_volume 1109.1412(58)
_cod_database_code 4334584

loop_
_symmetry_equiv_pos_as_xyz
'-x, -y, -z'
'-x, -y+1/2, z+1/2'
'-x, y, z'
'-x, y+1/2, -z+1/2'
'x, -y, -z'
'x, -y+1/2, z+1/2'
'x, y, z'
'x, y+1/2, -z+1/2'
'-x+1/2, -y+1/2, -z'
'-x+1/2, -y, z+1/2'
'-x+1/2, y+1/2, z'
'-x+1/2, y, -z+1/2'
'x+1/2, -y+1/2, -z'
'x+1/2, -y, z+1/2'
'x+1/2, y+1/2, z'
'x+1/2, y, -z+1/2'

loop_
_atom_site_label
_atom_site_type_symbol
_atom_site_symmetry_multiplicity
_atom_site_fract_x
_atom_site_fract_y
_atom_site_fract_z
_atom_site_occupancy
_atom_site_B_iso_or_equiv
Ba1 Ba 4 0 0.5 0 1 1.7(13)
Fe1 Fe 16 0.261806(96) 0.16066(12) 0.11382(13) 0.7104(30) 0.2(13)
Li1 Li 16 0.261806(96) 0.16066(12) 0.11382(13) 0.2896(30) 0.2(13)
Fe2 Fe 8 0 0.18497(12) 0.13639(15) 0.9668(43) 0.2(13)
Li2 Li 8 0 0.18497(12) 0.13639(15) 0.0332(43) 0.2(13)
Fe3 Fe 16 0.370268(85) 0.414600(90) 0.146569(90) 0.9604(35) 0.2(13)
Li3 Li 16 0.370268(85) 0.414600(90) 0.146569(90) 0.0396(35) 0.2(13)
O1 O 8 0.25 0.32255(49) 0.25 1 0.4(13)
O2 O 4 0.5 0 0.5 1 1.2(13)
O3 O 8 0.74312(44) 0.5 0 1 0.2(13)
O4 O 16 0.87273(38) 0.41331(38) 0.74376(40) 1 0.7(13)
O5 O 16 0.12674(31) 0.23433(35) 0.99480(43) 1 0.3(13)
O6 O 8 0 0.65423(52) 0.75888(64) 1 0.2(13)
